data_7223571
loop_
_publ_author_name
'Han, Shan-Shan'
'Shi, Lu-Lu'
'Li, Ke'
'Zhao, Shan'
'Li, Bao-Long'
'Wu, Bing'

_publ_section_title
;
 Syntheses, structures and luminescence of a series of coordination
 polymers constructed with 4-substituted 1,2,4-triazole and biscarboxylate
 co-ligands
;
_journal_issue 129
_journal_name_full 'RSC Adv.'
_journal_page_first 107166
_journal_paper_doi 10.1039/C5RA19936K
_journal_volume 5
_journal_year 2015
_chemical_formula_moiety 'C25 H18 N6 O4 Zn, C8 H6 O4'
_chemical_formula_sum 'C33 H24 N6 O8 Zn'
_chemical_formula_weight 697.95
_chemical_name_systematic
; 
 ? 
;
_space_group_IT_number 2
_symmetry_cell_setting triclinic
_symmetry_Int_Tables_number 2
_symmetry_space_group_name_Hall '-P 1'
_symmetry_space_group_name_H-M 'P -1'
_atom_sites_solution_hydrogens geom
_atom_sites_solution_primary direct
_atom_sites_solution_secondary difmap
_audit_creation_method SHELXL-97
_audit_update_record
;
2015-08-25 deposited with the CCDC.
2015-12-03 downloaded from the CCDC.
;
_cell_angle_alpha 71.781(13)
_cell_angle_beta 75.362(15)
_cell_angle_gamma 74.395(15)
_cell_formula_units_Z 2
_cell_length_a 9.6296(15)
_cell_length_b 12.8670(16)
_cell_length_c 13.3979(17)
_cell_measurement_reflns_used 5269
_cell_measurement_temperature 293(2)
_cell_measurement_theta_max 25.3
_cell_measurement_theta_min 3.1
_cell_volume 1492.7(4)
_computing_cell_refinement CrystalClear
_computing_data_collection CrystalClear
_computing_data_reduction CrystalStructure
_computing_molecular_graphics 'Bruker SHELXTL'
_computing_publication_material 'Bruker SHELXTL'
_computing_structure_refinement 'SHELXL-97 (Sheldrick, 1997)'
_computing_structure_solution 'SHELXS-97 (Sheldrick, 1990)'
_diffrn_ambient_temperature 293(2)
_diffrn_detector_area_resol_mean 7.31
_diffrn_measured_fraction_theta_full 0.995
_diffrn_measured_fraction_theta_max 0.995
_diffrn_measurement_device_type 'Rigaku Mercury CCD'
_diffrn_measurement_method \w
_diffrn_radiation_monochromator graphite
_diffrn_radiation_source 'fine-focus sealed tube'
_diffrn_radiation_type MoK\a
_diffrn_radiation_wavelength 0.71070
_diffrn_reflns_av_R_equivalents 0.0553
_diffrn_reflns_av_sigmaI/netI 0.0744
_diffrn_reflns_limit_h_max 11
_diffrn_reflns_limit_h_min -11
_diffrn_reflns_limit_k_max 14
_diffrn_reflns_limit_k_min -15
_diffrn_reflns_limit_l_max 14
_diffrn_reflns_limit_l_min -16
_diffrn_reflns_number 14689
_diffrn_reflns_theta_full 25.34
_diffrn_reflns_theta_max 25.34
_diffrn_reflns_theta_min 3.08
_diffrn_standards_decay_% 0
_diffrn_standards_interval_count 0
_diffrn_standards_interval_time 0
_diffrn_standards_number 0
_exptl_absorpt_coefficient_mu 0.889
_exptl_absorpt_correction_T_max 0.8423
_exptl_absorpt_correction_T_min 0.7176
_exptl_absorpt_correction_type multi-scan
_exptl_absorpt_process_details 'Jacobson, R. (1998) Private communication'
_exptl_crystal_colour yellow
_exptl_crystal_density_diffrn 1.553
_exptl_crystal_density_method 'not measured'
_exptl_crystal_description block
_exptl_crystal_F_000 716
_exptl_crystal_size_max 0.40
_exptl_crystal_size_mid 0.40
_exptl_crystal_size_min 0.20
_refine_diff_density_max 0.361
_refine_diff_density_min -0.482
_refine_diff_density_rms 0.074
_refine_ls_extinction_method none
_refine_ls_goodness_of_fit_ref 1.056
_refine_ls_hydrogen_treatment mixed
_refine_ls_matrix_type full
_refine_ls_number_parameters 440
_refine_ls_number_reflns 5442
_refine_ls_number_restraints 2
_refine_ls_restrained_S_all 1.055
_refine_ls_R_factor_all 0.0937
_refine_ls_R_factor_gt 0.0650
_refine_ls_shift/su_max 0.000
_refine_ls_shift/su_mean 0.000
_refine_ls_structure_factor_coef Fsqd
_refine_ls_weighting_details 'calc w=1/[\s^2^(Fo^2^)+(0.0635P)^2^+1.3906P] where P=(Fo^2^+2Fc^2^)/3'
_refine_ls_weighting_scheme calc
_refine_ls_wR_factor_gt 0.1363
_refine_ls_wR_factor_ref 0.1515
_reflns_number_gt 4138
_reflns_number_total 5442
_reflns_threshold_expression >2sigma(I)
_cod_data_source_file c5ra19936k2.cif
_cod_data_source_block zn-btpm-14bdc
_cod_depositor_comments
;
The following automatic conversions were performed:

'_symmetry_cell_setting' value 'Triclinic' changed to 'triclinic'
according to
/usr/data/users/saulius/crontab/automatic-downloads/rss-feeds/RSC/lib/dictionaries/cif_core.dic
dictionary named 'cif_core.dic' version 2.4.2 from 2011-04-26.

'_exptl_absorpt_correction_type' value 'Multi-scan' changed to
'multi-scan' according to
/usr/data/users/saulius/crontab/automatic-downloads/rss-feeds/RSC/lib/dictionaries/cif_core.dic
dictionary named 'cif_core.dic' version 2.4.2 from 2011-04-26.

Automatic conversion script
Id: cif_fix_values 4268 2015-11-12 08:31:59Z antanas 
;
_cod_database_code 7223571

loop_
_symmetry_equiv_pos_as_xyz
'x, y, z'
'-x, -y, -z'

loop_
_atom_site_label
_atom_site_type_symbol
_atom_site_fract_x
_atom_site_fract_y
_atom_site_fract_z
_atom_site_U_iso_or_equiv
_atom_site_adp_type
_atom_site_occupancy
_atom_site_symmetry_multiplicity
_atom_site_calc_flag
_atom_site_refinement_flags
Zn1 Zn 0.09906(6) 0.92134(4) 0.31656(4) 0.03259(18) Uani 1 1 d .
O1 O 0.0762(4) 0.7705(3) 0.3342(3) 0.0486(9) Uani 1 1 d .
O2 O -0.0372(4) 0.7932(3) 0.4937(3) 0.0478(9) Uani 1 1 d .
O3 O 0.2441(4) 0.9203(3) 0.3939(2) 0.0436(8) Uani 1 1 d .
O4 O 0.2442(4) 1.0988(3) 0.3091(3) 0.0458(8) Uani 1 1 d .
O5 O 0.4874(5) 0.2024(3) 0.1093(3) 0.0739(12) Uani 1 1 d .
O6 O 0.3096(5) 0.2964(3) 0.2071(3) 0.0672(11) Uani 1 1 d D
H1W H 0.311(7) 0.224(2) 0.246(4) 0.081 Uiso 1 1 d D
O7 O 0.0540(6) 0.7847(3) -0.0524(3) 0.0817(14) Uani 1 1 d .
O8 O 0.0684(4) 0.6968(3) 0.1175(3) 0.0531(9) Uani 1 1 d D
H2W H 0.090(6) 0.759(3) 0.121(4) 0.064 Uiso 1 1 d D
N1 N -0.0782(4) 1.0445(3) 0.3228(3) 0.0361(9) Uani 1 1 d .
N2 N -0.1878(5) 1.0474(3) 0.2717(3) 0.0453(10) Uani 1 1 d .
N3 N -0.2331(4) 1.2015(3) 0.3239(3) 0.0358(9) Uani 1 1 d .
N4 N -0.1738(4) 2.0429(3) -0.1550(3) 0.0349(9) Uani 1 1 d .
N5 N -0.1472(4) 2.0979(3) -0.0898(3) 0.0385(9) Uani 1 1 d .
N6 N -0.2512(4) 1.9586(3) 0.0106(3) 0.0364(9) Uani 1 1 d .
C1 C -0.4984(6) 1.6433(4) 0.3718(4) 0.0478(13) Uani 1 1 d .
H1A H -0.6034 1.6574 0.3752 0.057 Uiso 1 1 calc R
H1B H -0.4823 1.6505 0.4377 0.057 Uiso 1 1 calc R
C2 C -0.4301(5) 1.5250(4) 0.3617(4) 0.0387(11) Uani 1 1 d .
C3 C -0.5075(6) 1.4636(4) 0.3372(4) 0.0484(13) Uani 1 1 d .
H3A H -0.6039 1.4945 0.3278 0.058 Uiso 1 1 calc R
C4 C -0.4446(6) 1.3562(4) 0.3260(4) 0.0474(13) Uani 1 1 d .
H4A H -0.4986 1.3154 0.3101 0.057 Uiso 1 1 calc R
C5 C -0.3023(5) 1.3111(3) 0.3387(3) 0.0335(10) Uani 1 1 d .
C6 C -0.2233(5) 1.3706(4) 0.3641(4) 0.0427(12) Uani 1 1 d .
H6A H -0.1268 1.3397 0.3733 0.051 Uiso 1 1 calc R
C7 C -0.2884(6) 1.4770(4) 0.3760(4) 0.0441(12) Uani 1 1 d .
H7A H -0.2351 1.5168 0.3941 0.053 Uiso 1 1 calc R
C8 C -0.4341(5) 1.7290(4) 0.2788(4) 0.0396(11) Uani 1 1 d .
C9 C -0.4931(6) 1.7677(4) 0.1872(4) 0.0507(13) Uani 1 1 d .
H9A H -0.5734 1.7422 0.1845 0.061 Uiso 1 1 calc R
C10 C -0.4341(6) 1.8445(4) 0.0986(4) 0.0486(13) Uani 1 1 d .
H10A H -0.4753 1.8712 0.0373 0.058 Uiso 1 1 calc R
C11 C -0.3140(5) 1.8806(4) 0.1029(3) 0.0369(11) Uani 1 1 d .
C12 C -0.2549(6) 1.8438(4) 0.1937(4) 0.0414(12) Uani 1 1 d .
H12A H -0.1746 1.8692 0.1966 0.050 Uiso 1 1 calc R
C13 C -0.3157(6) 1.7689(4) 0.2804(4) 0.0442(12) Uani 1 1 d .
H13A H -0.2757 1.7442 0.3422 0.053 Uiso 1 1 calc R
C14 C -0.1083(5) 1.1364(3) 0.3539(3) 0.0354(10) Uani 1 1 d .
H14A H -0.0519 1.1537 0.3910 0.043 Uiso 1 1 calc R
C15 C -0.2786(6) 1.1420(4) 0.2742(4) 0.0460(12) Uani 1 1 d .
H15A H -0.3640 1.1662 0.2457 0.055 Uiso 1 1 calc R
C16 C -0.2345(5) 1.9609(4) -0.0934(4) 0.0399(11) Uani 1 1 d .
H16A H -0.2627 1.9106 -0.1173 0.048 Uiso 1 1 calc R
C17 C -0.1949(5) 2.0455(4) 0.0084(4) 0.0413(12) Uani 1 1 d .
H17A H -0.1909 2.0650 0.0687 0.050 Uiso 1 1 calc R
C18 C 0.0023(5) 0.6134(3) 0.4647(3) 0.0325(10) Uani 1 1 d .
C19 C -0.0699(5) 0.5689(4) 0.5672(4) 0.0396(11) Uani 1 1 d .
H19A H -0.1169 0.6150 0.6123 0.048 Uiso 1 1 calc R
C20 C 0.0716(5) 0.5438(4) 0.3982(3) 0.0360(11) Uani 1 1 d .
H20A H 0.1199 0.5733 0.3296 0.043 Uiso 1 1 calc R
C21 C 0.0116(5) 0.7350(4) 0.4301(4) 0.0373(11) Uani 1 1 d .
C22 C 0.3974(5) 1.0061(4) 0.4403(3) 0.0340(10) Uani 1 1 d .
C23 C 0.4063(5) 1.1013(4) 0.4639(4) 0.0413(11) Uani 1 1 d .
H23A H 0.3440 1.1692 0.4402 0.050 Uiso 1 1 calc R
C24 C 0.4909(5) 0.9055(4) 0.4768(4) 0.0415(12) Uani 1 1 d .
H24A H 0.4847 0.8416 0.4612 0.050 Uiso 1 1 calc R
C25 C 0.2880(5) 1.0117(4) 0.3756(4) 0.0370(11) Uani 1 1 d .
C26 C 0.4575(6) 0.4002(4) 0.0614(4) 0.0481(13) Uani 1 1 d .
C27 C 0.5748(6) 0.4007(5) -0.0213(5) 0.0588(15) Uani 1 1 d .
H27A H 0.6273 0.3335 -0.0362 0.071 Uiso 1 1 calc R
C28 C 0.3831(6) 0.5001(5) 0.0836(5) 0.0601(15) Uani 1 1 d .
H28A H 0.3043 0.5013 0.1404 0.072 Uiso 1 1 calc R
C29 C 0.4193(7) 0.2904(5) 0.1256(4) 0.0524(14) Uani 1 1 d .
C30 C 0.0225(6) 0.5971(4) 0.0123(4) 0.0475(13) Uani 1 1 d .
C31 C 0.0261(8) 0.5874(5) -0.0880(5) 0.075(2) Uani 1 1 d .
H31A H 0.0420 0.6468 -0.1476 0.090 Uiso 1 1 calc R
C32 C -0.0064(7) 0.5104(5) 0.1005(4) 0.0660(17) Uani 1 1 d .
H32A H -0.0127 0.5174 0.1687 0.079 Uiso 1 1 calc R
C33 C 0.0501(6) 0.7016(4) 0.0217(4) 0.0519(14) Uani 1 1 d .

loop_
_atom_site_aniso_label
_atom_site_aniso_U_11
_atom_site_aniso_U_22
_atom_site_aniso_U_33
_atom_site_aniso_U_23
_atom_site_aniso_U_13
_atom_site_aniso_U_12
Zn1 0.0439(3) 0.0258(3) 0.0316(3) -0.0076(2) -0.0092(2) -0.0109(2)
O1 0.072(2) 0.0339(18) 0.043(2) -0.0052(15) -0.0074(18) -0.0260(18)
O2 0.065(2) 0.0280(17) 0.053(2) -0.0101(16) -0.0136(18) -0.0108(16)
O3 0.055(2) 0.0436(19) 0.0429(19) -0.0082(15) -0.0175(16) -0.0233(17)
O4 0.054(2) 0.044(2) 0.044(2) -0.0043(16) -0.0193(17) -0.0164(17)
O5 0.096(3) 0.046(2) 0.079(3) -0.014(2) -0.020(2) -0.013(2)
O6 0.077(3) 0.053(2) 0.069(3) -0.008(2) -0.006(2) -0.024(2)
O7 0.144(4) 0.051(2) 0.067(3) -0.002(2) -0.035(3) -0.049(3)
O8 0.073(3) 0.046(2) 0.049(2) -0.0178(17) -0.0059(19) -0.026(2)
N1 0.045(2) 0.036(2) 0.032(2) -0.0118(17) -0.0121(17) -0.0064(18)
N2 0.051(3) 0.044(2) 0.052(3) -0.024(2) -0.019(2) -0.006(2)
N3 0.044(2) 0.031(2) 0.038(2) -0.0117(17) -0.0150(18) -0.0065(18)
N4 0.049(2) 0.030(2) 0.030(2) -0.0068(16) -0.0051(17) -0.0182(18)
N5 0.056(3) 0.034(2) 0.031(2) -0.0106(17) -0.0051(18) -0.0192(19)
N6 0.046(2) 0.035(2) 0.032(2) -0.0088(16) -0.0021(17) -0.0195(19)
C1 0.055(3) 0.030(3) 0.044(3) -0.002(2) 0.005(2) -0.007(2)
C2 0.045(3) 0.028(2) 0.031(3) -0.0031(19) 0.006(2) -0.006(2)
C3 0.040(3) 0.042(3) 0.058(3) -0.010(2) -0.011(2) -0.001(2)
C4 0.047(3) 0.037(3) 0.061(3) -0.015(2) -0.015(3) -0.007(2)
C5 0.045(3) 0.026(2) 0.028(2) -0.0047(18) -0.008(2) -0.006(2)
C6 0.040(3) 0.038(3) 0.052(3) -0.015(2) -0.014(2) -0.003(2)
C7 0.055(3) 0.030(3) 0.051(3) -0.010(2) -0.017(2) -0.010(2)
C8 0.047(3) 0.026(2) 0.033(3) -0.0064(19) 0.000(2) 0.004(2)
C9 0.061(3) 0.037(3) 0.052(3) -0.001(2) -0.010(3) -0.021(3)
C10 0.060(3) 0.045(3) 0.044(3) 0.000(2) -0.024(3) -0.016(3)
C11 0.049(3) 0.033(2) 0.031(2) -0.0076(19) -0.005(2) -0.016(2)
C12 0.056(3) 0.039(3) 0.033(3) -0.011(2) -0.005(2) -0.018(2)
C13 0.055(3) 0.043(3) 0.035(3) -0.009(2) -0.010(2) -0.011(3)
C14 0.049(3) 0.027(2) 0.034(3) -0.0092(19) -0.013(2) -0.009(2)
C15 0.045(3) 0.047(3) 0.056(3) -0.022(3) -0.024(2) -0.003(3)
C16 0.058(3) 0.036(3) 0.034(3) -0.013(2) -0.008(2) -0.017(2)
C17 0.057(3) 0.041(3) 0.033(3) -0.016(2) -0.003(2) -0.020(2)
C18 0.035(2) 0.027(2) 0.036(3) -0.0063(19) -0.006(2) -0.010(2)
C19 0.042(3) 0.033(3) 0.044(3) -0.014(2) -0.003(2) -0.009(2)
C20 0.043(3) 0.034(3) 0.031(2) -0.005(2) -0.003(2) -0.015(2)
C21 0.039(3) 0.028(2) 0.048(3) -0.004(2) -0.015(2) -0.013(2)
C22 0.038(3) 0.040(3) 0.029(2) -0.013(2) -0.002(2) -0.015(2)
C23 0.042(3) 0.039(3) 0.048(3) -0.016(2) -0.009(2) -0.010(2)
C24 0.049(3) 0.042(3) 0.043(3) -0.018(2) -0.011(2) -0.015(2)
C25 0.037(3) 0.046(3) 0.034(3) -0.019(2) 0.003(2) -0.015(2)
C26 0.051(3) 0.048(3) 0.051(3) -0.012(2) -0.018(3) -0.012(3)
C27 0.061(4) 0.048(3) 0.068(4) -0.021(3) -0.010(3) -0.007(3)
C28 0.061(4) 0.059(4) 0.058(4) -0.016(3) -0.003(3) -0.016(3)
C29 0.063(4) 0.050(3) 0.049(3) -0.008(3) -0.020(3) -0.017(3)
C30 0.064(3) 0.043(3) 0.043(3) -0.010(2) -0.009(3) -0.026(3)
C31 0.132(6) 0.061(4) 0.044(3) -0.008(3) -0.007(4) -0.055(4)
C32 0.108(5) 0.062(4) 0.043(3) -0.021(3) -0.002(3) -0.045(4)
C33 0.067(4) 0.045(3) 0.047(3) -0.009(3) -0.010(3) -0.021(3)

loop_
_atom_type_symbol
_atom_type_description
_atom_type_scat_dispersion_real
_atom_type_scat_dispersion_imag
_atom_type_scat_source
C C 0.0033 0.0016 'International Tables Vol C Tables 4.2.6.8 and 6.1.1.4'
H H 0.0000 0.0000 'International Tables Vol C Tables 4.2.6.8 and 6.1.1.4'
N N 0.0061 0.0033 'International Tables Vol C Tables 4.2.6.8 and 6.1.1.4'
O O 0.0106 0.0060 'International Tables Vol C Tables 4.2.6.8 and 6.1.1.4'
Zn Zn 0.2839 1.4301 'International Tables Vol C Tables 4.2.6.8 and 6.1.1.4'

loop_
_geom_angle_atom_site_label_1
_geom_angle_atom_site_label_2
_geom_angle_atom_site_label_3
_geom_angle
_geom_angle_site_symmetry_1
_geom_angle_site_symmetry_3
O3 Zn1 O1 111.34(14) . .
O3 Zn1 N1 114.84(14) . .
O1 Zn1 N1 119.66(15) . .
O3 Zn1 N4 112.15(14) . 2_585
O1 Zn1 N4 96.57(14) . 2_585
N1 Zn1 N4 99.81(15) . 2_585
C21 O1 Zn1 107.8(3) . .
C25 O3 Zn1 118.0(3) . .
C29 O6 H1W 105(4) . .
C33 O8 H2W 114(4) . .
C14 N1 N2 108.7(4) . .
C14 N1 Zn1 133.1(3) . .
N2 N1 Zn1 117.4(3) . .
C15 N2 N1 105.3(4) . .
C14 N3 C15 104.8(4) . .
C14 N3 C5 127.6(4) . .
C15 N3 C5 127.5(4) . .
C16 N4 N5 107.5(3) . .
C16 N4 Zn1 129.0(3) . 2_585
N5 N4 Zn1 123.0(3) . 2_585
C17 N5 N4 106.4(3) . .
C16 N6 C17 104.7(4) . .
C16 N6 C11 127.6(4) . .
C17 N6 C11 127.8(4) . .
C8 C1 C2 111.6(4) . .
C8 C1 H1A 109.3 . .
C2 C1 H1A 109.3 . .
C8 C1 H1B 109.3 . .
C2 C1 H1B 109.3 . .
H1A C1 H1B 108.0 . .
C7 C2 C3 118.2(4) . .
C7 C2 C1 120.7(5) . .
C3 C2 C1 121.2(5) . .
C2 C3 C4 121.3(5) . .
C2 C3 H3A 119.3 . .
C4 C3 H3A 119.3 . .
C5 C4 C3 119.3(5) . .
C5 C4 H4A 120.3 . .
C3 C4 H4A 120.3 . .
C4 C5 C6 120.3(4) . .
C4 C5 N3 120.3(4) . .
C6 C5 N3 119.4(4) . .
C5 C6 C7 119.6(5) . .
C5 C6 H6A 120.2 . .
C7 C6 H6A 120.2 . .
C2 C7 C6 121.3(5) . .
C2 C7 H7A 119.3 . .
C6 C7 H7A 119.3 . .
C13 C8 C9 118.2(4) . .
C13 C8 C1 122.7(5) . .
C9 C8 C1 119.1(5) . .
C8 C9 C10 120.8(5) . .
C8 C9 H9A 119.6 . .
C10 C9 H9A 119.6 . .
C11 C10 C9 119.2(5) . .
C11 C10 H10A 120.4 . .
C9 C10 H10A 120.4 . .
C12 C11 C10 120.8(4) . .
C12 C11 N6 120.0(4) . .
C10 C11 N6 119.2(4) . .
C13 C12 C11 119.0(5) . .
C13 C12 H12A 120.5 . .
C11 C12 H12A 120.5 . .
C12 C13 C8 122.1(5) . .
C12 C13 H13A 119.0 . .
C8 C13 H13A 119.0 . .
N1 C14 N3 109.6(4) . .
N1 C14 H14A 125.2 . .
N3 C14 H14A 125.2 . .
N2 C15 N3 111.6(4) . .
N2 C15 H15A 124.2 . .
N3 C15 H15A 124.2 . .
N4 C16 N6 110.7(4) . .
N4 C16 H16A 124.6 . .
N6 C16 H16A 124.6 . .
N5 C17 N6 110.7(4) . .
N5 C17 H17A 124.6 . .
N6 C17 H17A 124.6 . .
C20 C18 C19 119.4(4) . .
C20 C18 C21 120.9(4) . .
C19 C18 C21 119.6(4) . .
C20 C19 C18 120.0(4) 2_566 .
C20 C19 H19A 120.0 2_566 .
C18 C19 H19A 120.0 . .
C19 C20 C18 120.6(4) 2_566 .
C19 C20 H20A 119.7 2_566 .
C18 C20 H20A 119.7 . .
O2 C21 O1 123.6(4) . .
O2 C21 C18 120.3(4) . .
O1 C21 C18 116.0(4) . .
C23 C22 C24 119.4(4) . .
C23 C22 C25 120.4(4) . .
C24 C22 C25 120.3(4) . .
C24 C23 C22 119.4(5) 2_676 .
C24 C23 H23A 120.3 2_676 .
C22 C23 H23A 120.3 . .
C23 C24 C22 121.2(4) 2_676 .
C23 C24 H24A 119.4 2_676 .
C22 C24 H24A 119.4 . .
O4 C25 O3 123.0(4) . .
O4 C25 C22 121.7(4) . .
O3 C25 C22 115.3(4) . .
C27 C26 C28 118.6(5) . .
C27 C26 C29 118.3(5) . .
C28 C26 C29 123.0(5) . .
C26 C27 C28 121.2(5) . 2_665
C26 C27 H27A 119.4 . .
C28 C27 H27A 119.4 2_665 .
C26 C28 C27 120.2(5) . 2_665
C26 C28 H28A 119.9 . .
C27 C28 H28A 119.9 2_665 .
O5 C29 O6 121.8(5) . .
O5 C29 C26 123.4(6) . .
O6 C29 C26 114.6(5) . .
C31 C30 C32 119.4(5) . .
C31 C30 C33 118.6(5) . .
C32 C30 C33 121.9(5) . .
C30 C31 C32 120.5(5) . 2_565
C30 C31 H31A 119.8 . .
C32 C31 H31A 119.8 2_565 .
C30 C32 C31 120.1(5) . 2_565
C30 C32 H32A 120.0 . .
C31 C32 H32A 120.0 2_565 .
O7 C33 O8 122.8(5) . .
O7 C33 C30 122.7(5) . .
O8 C33 C30 114.5(4) . .

loop_
_geom_bond_atom_site_label_1
_geom_bond_atom_site_label_2
_geom_bond_distance
_geom_bond_site_symmetry_2
Zn1 O3 1.934(3) .
Zn1 O1 1.947(3) .
Zn1 N1 1.997(4) .
Zn1 N4 2.045(3) 2_585
O1 C21 1.275(6) .
O2 C21 1.231(5) .
O3 C25 1.287(5) .
O4 C25 1.241(5) .
O5 C29 1.202(6) .
O6 C29 1.318(7) .
O6 H1W 0.91(2) .
O7 C33 1.212(6) .
O8 C33 1.320(6) .
O8 H2W 0.89(2) .
N1 C14 1.311(5) .
N1 N2 1.382(5) .
N2 C15 1.298(6) .
N3 C14 1.341(6) .
N3 C15 1.367(6) .
N3 C5 1.440(5) .
N4 C16 1.295(5) .
N4 N5 1.387(5) .
N4 Zn1 2.045(3) 2_585
N5 C17 1.306(6) .
N6 C16 1.352(5) .
N6 C17 1.357(5) .
N6 C11 1.440(5) .
C1 C8 1.506(6) .
C1 C2 1.521(6) .
C1 H1A 0.9700 .
C1 H1B 0.9700 .
C2 C7 1.372(7) .
C2 C3 1.376(7) .
C3 C4 1.390(7) .
C3 H3A 0.9300 .
C4 C5 1.368(7) .
C4 H4A 0.9300 .
C5 C6 1.374(6) .
C6 C7 1.385(6) .
C6 H6A 0.9300 .
C7 H7A 0.9300 .
C8 C13 1.377(7) .
C8 C9 1.377(7) .
C9 C10 1.391(7) .
C9 H9A 0.9300 .
C10 C11 1.377(7) .
C10 H10A 0.9300 .
C11 C12 1.369(6) .
C12 C13 1.372(6) .
C12 H12A 0.9300 .
C13 H13A 0.9300 .
C14 H14A 0.9300 .
C15 H15A 0.9300 .
C16 H16A 0.9300 .
C17 H17A 0.9300 .
C18 C20 1.384(6) .
C18 C19 1.391(6) .
C18 C21 1.507(6) .
C19 C20 1.381(6) 2_566
C19 H19A 0.9300 .
C20 C19 1.381(6) 2_566
C20 H20A 0.9300 .
C22 C23 1.387(6) .
C22 C24 1.387(6) .
C22 C25 1.498(6) .
C23 C24 1.387(6) 2_676
C23 H23A 0.9300 .
C24 C23 1.387(6) 2_676
C24 H24A 0.9300 .
C26 C27 1.368(7) .
C26 C28 1.375(7) .
C26 C29 1.493(7) .
C27 C28 1.389(8) 2_665
C27 H27A 0.9300 .
C28 C27 1.389(8) 2_665
C28 H28A 0.9300 .
C30 C31 1.378(7) .
C30 C32 1.377(7) .
C30 C33 1.486(7) .
C31 C32 1.388(7) 2_565
C31 H31A 0.9300 .
C32 C31 1.388(7) 2_565
C32 H32A 0.9300 .

loop_
_geom_hbond_atom_site_label_D
_geom_hbond_atom_site_label_H
_geom_hbond_atom_site_label_A
_geom_hbond_distance_DH
_geom_hbond_distance_HA
_geom_hbond_distance_DA
_geom_hbond_angle_DHA
_geom_hbond_site_symmetry_A
O6 H1W O4 0.91(2) 1.78(3) 2.643(5) 158(6) 1_545
O8 H2W N5 0.89(2) 1.96(2) 2.831(5) 166(5) 2_585

loop_
_geom_torsion_atom_site_label_1
_geom_torsion_atom_site_label_2
_geom_torsion_atom_site_label_3
_geom_torsion_atom_site_label_4
_geom_torsion
_geom_torsion_site_symmetry_1
_geom_torsion_site_symmetry_4
O3 Zn1 O1 C21 71.1(3) . .
N1 Zn1 O1 C21 -66.8(3) . .
N4 Zn1 O1 C21 -172.0(3) 2_585 .
O1 Zn1 O3 C25 168.8(3) . .
N1 Zn1 O3 C25 -51.2(4) . .
N4 Zn1 O3 C25 61.9(4) 2_585 .
O3 Zn1 N1 C14 13.0(5) . .
O1 Zn1 N1 C14 149.4(4) . .
N4 Zn1 N1 C14 -107.1(4) 2_585 .
O3 Zn1 N1 N2 -178.0(3) . .
O1 Zn1 N1 N2 -41.5(3) . .
N4 Zn1 N1 N2 61.9(3) 2_585 .
C14 N1 N2 C15 0.4(5) . .
Zn1 N1 N2 C15 -171.2(3) . .
C16 N4 N5 C17 -0.4(5) . .
Zn1 N4 N5 C17 -172.6(3) 2_585 .
C8 C1 C2 C7 71.6(6) . .
C8 C1 C2 C3 -107.8(5) . .
C7 C2 C3 C4 -0.6(7) . .
C1 C2 C3 C4 178.8(4) . .
C2 C3 C4 C5 -0.6(8) . .
C3 C4 C5 C6 1.2(7) . .
C3 C4 C5 N3 -177.9(4) . .
C14 N3 C5 C4 -165.1(4) . .
C15 N3 C5 C4 16.5(7) . .
C14 N3 C5 C6 15.8(6) . .
C15 N3 C5 C6 -162.6(5) . .
C4 C5 C6 C7 -0.5(7) . .
N3 C5 C6 C7 178.6(4) . .
C3 C2 C7 C6 1.3(7) . .
C1 C2 C7 C6 -178.1(4) . .
C5 C6 C7 C2 -0.8(7) . .
C2 C1 C8 C13 -92.1(6) . .
C2 C1 C8 C9 86.3(6) . .
C13 C8 C9 C10 0.3(7) . .
C1 C8 C9 C10 -178.2(5) . .
C8 C9 C10 C11 0.9(8) . .
C9 C10 C11 C12 -1.5(8) . .
C9 C10 C11 N6 178.9(4) . .
C16 N6 C11 C12 142.0(5) . .
C17 N6 C11 C12 -37.6(7) . .
C16 N6 C11 C10 -38.4(7) . .
C17 N6 C11 C10 142.0(5) . .
C10 C11 C12 C13 0.9(7) . .
N6 C11 C12 C13 -179.5(4) . .
C11 C12 C13 C8 0.3(7) . .
C9 C8 C13 C12 -0.9(7) . .
C1 C8 C13 C12 177.5(4) . .
N2 N1 C14 N3 -1.0(5) . .
Zn1 N1 C14 N3 168.7(3) . .
C15 N3 C14 N1 1.2(5) . .
C5 N3 C14 N1 -177.5(4) . .
N1 N2 C15 N3 0.4(5) . .
C14 N3 C15 N2 -1.0(5) . .
C5 N3 C15 N2 177.8(4) . .
N5 N4 C16 N6 0.5(5) . .
Zn1 N4 C16 N6 172.1(3) 2_585 .
C17 N6 C16 N4 -0.4(5) . .
C11 N6 C16 N4 179.9(4) . .
N4 N5 C17 N6 0.1(5) . .
C16 N6 C17 N5 0.2(5) . .
C11 N6 C17 N5 179.8(4) . .
C20 C18 C19 C20 0.1(8) . 2_566
C21 C18 C19 C20 -176.2(4) . 2_566
C19 C18 C20 C19 -0.1(8) . 2_566
C21 C18 C20 C19 176.2(4) . 2_566
Zn1 O1 C21 O2 6.0(6) . .
Zn1 O1 C21 C18 -171.7(3) . .
C20 C18 C21 O2 -172.4(4) . .
C19 C18 C21 O2 3.9(7) . .
C20 C18 C21 O1 5.4(6) . .
C19 C18 C21 O1 -178.3(4) . .
C24 C22 C23 C24 0.3(7) . 2_676
C25 C22 C23 C24 -179.5(4) . 2_676
C23 C22 C24 C23 -0.3(7) . 2_676
C25 C22 C24 C23 179.5(4) . 2_676
Zn1 O3 C25 O4 -1.8(6) . .
Zn1 O3 C25 C22 178.4(3) . .
C23 C22 C25 O4 28.0(6) . .
C24 C22 C25 O4 -151.8(5) . .
C23 C22 C25 O3 -152.2(4) . .
C24 C22 C25 O3 28.0(6) . .
C28 C26 C27 C28 -1.3(9) . 2_665
C29 C26 C27 C28 -179.4(5) . 2_665
C27 C26 C28 C27 1.3(9) . 2_665
C29 C26 C28 C27 179.3(5) . 2_665
C27 C26 C29 O5 1.0(8) . .
C28 C26 C29 O5 -177.0(6) . .
C27 C26 C29 O6 176.8(5) . .
C28 C26 C29 O6 -1.2(8) . .
C32 C30 C31 C32 -2.4(11) . 2_565
C33 C30 C31 C32 177.6(6) . 2_565
C31 C30 C32 C31 2.4(11) . 2_565
C33 C30 C32 C31 -177.6(6) . 2_565
C31 C30 C33 O7 11.3(9) . .
C32 C30 C33 O7 -168.8(6) . .
C31 C30 C33 O8 -169.4(6) . .
C32 C30 C33 O8 10.6(8) . .
